data_9010722
loop_
_publ_author_name
'Callegari, A.'
'Mazzi, F.'
'Tadini, C.'

_publ_section_title
;Modular aspects of the crystal structures of kurchatovite and
 clinokurchatovite Locality: Sayak, Kazackhstan
;
_journal_name_full 'European Journal of Mineralogy'
_journal_page_first 277
_journal_page_last 282
_journal_paper_doi 10.1127/0935-1221/2003/0015-0277
_journal_volume 15
_journal_year 2003
_chemical_compound_source 'Sayak, Kazackhstan'
_chemical_formula_sum 'B2 Ca Mg O5'
_chemical_name_mineral Clinokurchatovite
_space_group_IT_number 14
_symmetry_space_group_name_Hall '-P 2ybc'
_symmetry_space_group_name_H-M 'P 1 21/c 1'
_cell_angle_alpha 90
_cell_angle_beta 101.62
_cell_angle_gamma 90
_cell_length_a 12.329
_cell_length_b 11.146
_cell_length_c 5.519
_cell_formula_units_Z 8
_cell_volume 742.872
_database_code_amcsd 0006974
_exptl_crystal_density_diffrn 2.969
_cod_original_formula_sum 'Ca Mg B2 O5'
_cod_database_code 9010722

loop_
_space_group_symop_operation_xyz
x,y,z
x,1/2-y,1/2+z
-x,1/2+y,1/2-z
-x,-y,-z

loop_
_atom_site_aniso_label
_atom_site_aniso_U_11
_atom_site_aniso_U_22
_atom_site_aniso_U_33
_atom_site_aniso_U_12
_atom_site_aniso_U_13
_atom_site_aniso_U_23
Ca1 0.00720 0.00720 0.00910 0.00080 0.00190 0.00060
Ca2 0.00670 0.00770 0.00950 0.00060 0.00060 -0.00110
Mg1 0.00630 0.00710 0.00610 -0.00020 0.00170 0.00000
Mg2 0.00590 0.00730 0.00640 -0.00020 0.00130 0.00010
B1 0.00600 0.00810 0.00640 -0.00040 0.00120 0.00160
B2 0.00710 0.00750 0.00610 0.00090 0.00120 -0.00160
B3 0.00580 0.00680 0.00920 -0.00010 0.00180 -0.00130
B4 0.00590 0.00690 0.00720 -0.00090 -0.00030 0.00070
O1 0.00890 0.00820 0.00810 -0.00160 0.00130 -0.00090
O2 0.00830 0.00820 0.00720 -0.00220 0.00190 0.00050
O3 0.00950 0.00850 0.00720 0.00110 0.00260 0.00010
O4 0.00830 0.00890 0.00540 0.00180 0.00060 0.00020
O5 0.00680 0.01420 0.00680 0.00050 0.00130 -0.00260
O6 0.00560 0.01590 0.00540 -0.00030 0.00000 0.00120
O7 0.00710 0.00900 0.00730 0.00060 0.00220 -0.00120
O8 0.00580 0.01080 0.00670 0.00070 0.00160 -0.00060
O9 0.00520 0.00910 0.01200 0.00130 0.00060 -0.00040
O10 0.00520 0.00910 0.01250 0.00070 0.00050 -0.00040

loop_
_atom_site_label
_atom_site_fract_x
_atom_site_fract_y
_atom_site_fract_z
_atom_site_U_iso_or_equiv
Ca1 0.08978 0.87289 0.15611 0.00785
Ca2 0.40702 0.11837 0.86805 0.00811
Mg1 0.23730 0.12790 0.24780 0.00646
Mg2 0.26430 0.87210 0.75460 0.00646
B1 0.17390 0.12460 0.70140 0.00684
B2 0.32730 0.88350 0.28910 0.00697
B3 0.01050 0.11950 0.35310 0.00722
B4 0.49130 0.87570 0.62630 0.00684
O1 0.21790 0.19750 0.89260 0.00849
O2 0.26880 0.80450 0.40260 0.00785
O3 0.23920 0.04950 0.59690 0.00823
O4 0.27480 -0.04440 0.10150 0.00760
O5 0.05760 0.12780 0.60890 0.00925
O6 0.44310 0.88980 0.37070 0.00912
O7 0.06920 0.08210 0.18370 0.00773
O8 0.43370 -0.09360 0.80330 0.00773
O9 0.09560 0.84120 0.71420 0.00887
O10 0.40450 0.16940 0.31830 0.00912

loop_
_cod_related_entry_id
_cod_related_entry_database
_cod_related_entry_code
1 AMCSD 0006974
